data_7251256
loop_
_publ_author_name
'Wang, Bin'
'Li, Zekun'
'Cao, Hua'

_publ_section_title
;
 Rearrangement-driven divergent synthesis: a metal-free tandem annulation
 for CF3-functionalized 1-(aminomethyl)naphthalen-2-ols and
 1-(2-naphthyl)azetidines
;
_journal_issue 47
_journal_name_full 'Green Chemistry'
_journal_page_first 15074
_journal_page_last 15080
_journal_paper_doi 10.1039/D5GC05046D
_journal_volume 27
_journal_year 2025
_chemical_formula_moiety 'C15 H14 F3 N O2'
_chemical_formula_sum 'C15 H14 F3 N O2'
_chemical_formula_weight 297.27
_space_group_crystal_system monoclinic
_space_group_IT_number 14
_space_group_name_Hall '-P 2ybc'
_space_group_name_H-M_alt 'P 1 21/c 1'
_atom_sites_solution_hydrogens mixed
_atom_sites_solution_primary direct
_audit_creation_date 2025-03-31
_audit_creation_method
;
Olex2 1.5-beta
(compiled 2022.04.07 svn.rca3783a0 for OlexSys, GUI svn.r6439)
;
_audit_update_record
;
2025-05-16 deposited with the CCDC.	2025-11-07 downloaded from the CCDC.
;
_cell_angle_alpha 90
_cell_angle_beta 92.345(2)
_cell_angle_gamma 90
_cell_formula_units_Z 8
_cell_length_a 5.49673(14)
_cell_length_b 20.9321(5)
_cell_length_c 23.4394(5)
_cell_measurement_reflns_used 13510
_cell_measurement_temperature 99.98(10)
_cell_measurement_theta_max 72.6330
_cell_measurement_theta_min 4.2070
_cell_volume 2694.63(11)
_computing_cell_refinement 'CrysAlisPro 1.171.43.121a (Rigaku OD, 2024)'
_computing_data_collection 'CrysAlisPro system (CCD 43.121a 64-bit (release 24-04-2024))'
_computing_data_reduction 'CrysAlisPro 1.171.43.121a (Rigaku OD, 2024)'
_computing_molecular_graphics 'Olex2 1.5-beta (Dolomanov et al., 2009)'
_computing_publication_material 'Olex2 1.5-beta (Dolomanov et al., 2009)'
_computing_structure_refinement 'SHELXL 2018/3 (Sheldrick, 2015)'
_computing_structure_solution 'SHELXS  (Sheldrick, 2008)'
_diffrn_ambient_environment N~2~
_diffrn_ambient_temperature 99.98(10)
_diffrn_detector 'Hybrid Pixel Array Detector'
_diffrn_detector_area_resol_mean 10.0000
_diffrn_detector_type 'HyPix-Arc 150'
_diffrn_measured_fraction_theta_full 0.980
_diffrn_measured_fraction_theta_max 0.952
_diffrn_measurement_details
;
List of Runs (angles in degrees, time in seconds):

  # Type    Start    End  Width  t~exp~   \w     \q     \k     \f   Frames
#--------------------------------------------------------------------------
  1  \w     36.00  78.00   0.50    0.05    --   61.98-126.00 -90.00   84
  2  \w     24.00  75.00   0.50    0.05    --   61.98-126.00-120.00  102
  3  \w     62.00  88.00   0.50    0.05    --   71.30-126.00 -90.00   52
  4  \w     24.00  49.00   0.50    0.05    --   61.98-126.00 -60.00   50
  5  \w     24.00  77.00   0.50    0.05    --   61.98-126.00 -30.00  106
  6  \w     61.00  91.00   0.50    0.05    --   74.09-126.00 -30.00   60
  7  \w     36.00  89.00   0.50    0.05    --   74.09-126.00   0.00  106
  8  \w     36.00  91.00   0.50    0.05    --   74.09-126.00 -60.00  110
  9  \w     59.00  85.00   0.50    0.05    --   71.30-126.00 -60.00   52
 10  \w     43.00  69.00   0.50    0.05    --   74.09-126.00 -90.00   52
 11  \w     54.00  91.00   0.50    0.05    --   74.09-126.00-120.00   74
 12  \w     35.00  60.00   0.50    0.05    --   71.30-120.00-172.00   50
 13  \w     38.00  64.00   0.50    0.05    --   74.09-120.00-172.00   52
 14  \w     25.00  69.00   0.50    0.05    --   61.98-120.00-172.00   88
 15  \w     37.00  91.00   0.50    0.05    --   74.09-126.00-150.00  108
 16  \w     62.00  87.00   0.50    0.05    --   75.65-118.00 -49.86   50
 17  \w     68.00 108.00   0.50    0.05    --   74.09  15.00 -90.00   80
 18  \w     57.00  93.00   0.50    0.05    --   61.98  15.00-180.00   72
 19  \w     57.00  91.00   0.50    0.05    --   61.98  15.00 -90.00   68
 20  \w     62.00  92.00   0.50    0.05    --   61.98  15.00-120.00   60
 21  \w     71.00  99.00   0.50    0.05    --   61.98  15.00 -60.00   56
 22  \w     72.00 101.00   0.50    0.05    --   74.09  15.00-120.00   58
 23  \w     81.00 108.00   0.50    0.05    --   74.09  15.00-180.00   54
 24  \w     54.00  79.00   0.50    0.05    --   61.98  15.00 -30.00   50
 25  \w     55.00  95.00   0.50    0.05    --   61.98  15.00   0.00   80
 26  \w     73.00 113.00   0.50    0.05    --   74.09  15.00 -30.00   80
 27  \w     54.00 100.00   0.50    0.05    --   61.98  15.00 120.00   92
 28  \w     71.00  97.00   0.50    0.05    --   74.09  15.00 150.00   52
 29  \w     74.00 113.00   0.50    0.05    --   74.09  15.00 120.00   78
;
_diffrn_measurement_device 'four-circle diffractometer'
_diffrn_measurement_device_type 'ROD, Synergy Custom system, HyPix-Arc 150'
_diffrn_measurement_method '\w scans'
_diffrn_orient_matrix_type 'CrysAlisPro convention (1999,Acta A55,543-557)'
_diffrn_orient_matrix_UB_11 0.1231696000
_diffrn_orient_matrix_UB_12 -0.0474673000
_diffrn_orient_matrix_UB_13 0.0422835000
_diffrn_orient_matrix_UB_21 -0.1387965000
_diffrn_orient_matrix_UB_22 -0.0555175000
_diffrn_orient_matrix_UB_23 -0.0296587000
_diffrn_orient_matrix_UB_31 0.2105328000
_diffrn_orient_matrix_UB_32 -0.0088195000
_diffrn_orient_matrix_UB_33 -0.0407192000
_diffrn_radiation_monochromator mirror
_diffrn_radiation_probe x-ray
_diffrn_radiation_type 'Cu K\a'
_diffrn_radiation_wavelength 1.54184
_diffrn_reflns_av_R_equivalents 0.0316
_diffrn_reflns_av_unetI/netI 0.0210
_diffrn_reflns_Laue_measured_fraction_full 0.980
_diffrn_reflns_Laue_measured_fraction_max 0.952
_diffrn_reflns_limit_h_max 6
_diffrn_reflns_limit_h_min -5
_diffrn_reflns_limit_k_max 25
_diffrn_reflns_limit_k_min -25
_diffrn_reflns_limit_l_max 26
_diffrn_reflns_limit_l_min -28
_diffrn_reflns_number 22600
_diffrn_reflns_point_group_measured_fraction_full 0.980
_diffrn_reflns_point_group_measured_fraction_max 0.952
_diffrn_reflns_theta_full 67.684
_diffrn_reflns_theta_max 72.859
_diffrn_reflns_theta_min 3.775
_diffrn_source 'Rotating-anode X-ray tube'
_diffrn_source_type 'Rigaku (Cu) X-ray Source'
_exptl_absorpt_coefficient_mu 1.078
_exptl_absorpt_correction_T_max 1.00000
_exptl_absorpt_correction_T_min 0.52550
_exptl_absorpt_correction_type multi-scan
_exptl_absorpt_process_details
;
CrysAlisPro 1.171.43.121a (Rigaku Oxford Diffraction, 2024)
Empirical absorption correction using spherical harmonics,
implemented in SCALE3 ABSPACK scaling algorithm.
;
_exptl_crystal_colour 'clear light colourless'
_exptl_crystal_density_diffrn 1.466
_exptl_crystal_description block
_exptl_crystal_F_000 1232
_exptl_crystal_size_max 0.14
_exptl_crystal_size_mid 0.12
_exptl_crystal_size_min 0.11
_refine_diff_density_max 0.219
_refine_diff_density_min -0.291
_refine_diff_density_rms 0.054
_refine_ls_extinction_method none
_refine_ls_goodness_of_fit_ref 1.084
_refine_ls_hydrogen_treatment mixed
_refine_ls_matrix_type full
_refine_ls_number_parameters 396
_refine_ls_number_reflns 5116
_refine_ls_number_restraints 3
_refine_ls_restrained_S_all 1.362
_refine_ls_R_factor_all 0.0539
_refine_ls_R_factor_gt 0.0490
_refine_ls_shift/su_max 0.089
_refine_ls_shift/su_mean 0.002
_refine_ls_structure_factor_coef Fsqd
_refine_ls_weighting_details 'w=1/[\s^2^(Fo^2^)+(0.0737P)^2^+1.5896P] where P=(Fo^2^+2Fc^2^)/3'
_refine_ls_weighting_scheme calc
_refine_ls_wR_factor_gt 0.1381
_refine_ls_wR_factor_ref 0.1421
_reflns_Friedel_coverage 0.000
_reflns_number_gt 4525
_reflns_number_total 5116
_reflns_threshold_expression 'I > 2\s(I)'
_cod_data_source_file d5gc05046d2.cif
_cod_data_source_block l114
_cod_depositor_comments 'Adding full bibliography for 7251254--7251256.cif.'
_cod_database_code 7251256
_shelx_shelxl_version_number 2018/3
_chemical_oxdiff_formula 'C H O N F S Cl'
_shelx_space_group_comment
;
The symmetry employed for this shelxl refinement is uniquely defined
by the following loop, which should always be used as a source of
symmetry information in preference to the above space-group names.
They are only intended as comments.
;
_olex2_refinement_description
;
1. Fixed Uiso
 At 1.2 times of:
  All C(H) groups, All C(H,H) groups
 At 1.5 times of:
  All C(H,H,H) groups, All O(H) groups
2. Restrained distances
 O3-H3
 0.86 with sigma of 0.01
 O5-C13 = O5-H5A
 1.38 with sigma of 0.01
3. Others
 Sof(H13A)=Sof(O5)=Sof(H5A)=1-FVAR(1)
 Sof(O2)=Sof(H2)=Sof(H13)=FVAR(1)
4.a Ternary CH refined with riding coordinates:
 C13(H13), C13(H13A), C16(H16)
4.b Secondary CH2 refined with riding coordinates:
 C12(H12A,H12B), C14(H14A,H14B), C17(H17A,H17B), C18(H18A,H18B)
4.c Aromatic/amide H refined with riding coordinates:
 C2(H2A), C4(H4), C5(H5), C7(H7), C10(H10), C21(H21), C23(H23), C25(H25),
 C27(H27), C28(H28)
4.d Tetrahedral OH refined with riding coordinates:
 O5(H5A)
4.e Idealised Me refined as rotating group:
 C15(H15A,H15B,H15C), C30(H30A,H30B,H30C)
4.f Idealised tetrahedral OH refined as rotating group:
 O2(H2)
;
_olex2_submission_special_instructions 'No special instructions were received'
_oxdiff_exptl_absorpt_empirical_details
;
Empirical correction (ABSPACK) includes:
- Absorption correction using spherical harmonics
- Frame scaling
;
_oxdiff_exptl_absorpt_empirical_full_max 1.784
_oxdiff_exptl_absorpt_empirical_full_min 0.505

loop_
_space_group_symop_operation_xyz
'x, y, z'
'-x, y+1/2, -z+1/2'
'-x, -y, -z'
'x, -y-1/2, z-1/2'

loop_
_atom_site_label
_atom_site_type_symbol
_atom_site_fract_x
_atom_site_fract_y
_atom_site_fract_z
_atom_site_U_iso_or_equiv
_atom_site_adp_type
_atom_site_occupancy
_atom_site_site_symmetry_order
_atom_site_calc_flag
_atom_site_refinement_flags_posn
_atom_site_refinement_flags_adp
_atom_site_refinement_flags_occupancy
_atom_site_disorder_assembly
_atom_site_disorder_group
F1 F 0.6954(2) 0.23080(6) 0.39326(6) 0.0457(3) Uani 1 1 d . . . . .
F2 F 0.9892(3) 0.26759(6) 0.44790(5) 0.0474(3) Uani 1 1 d . . . . .
F3 F 1.0676(3) 0.20752(6) 0.37667(6) 0.0511(4) Uani 1 1 d . . . . .
O1 O 1.2083(3) 0.50957(7) 0.15792(6) 0.0373(3) Uani 1 1 d . . . . .
O2 O 0.419(3) 0.4328(7) 0.5128(3) 0.0430(19) Uani 0.51(4) 1 d . . P A 1
H2 H 0.500267 0.465905 0.506350 0.064 Uiso 0.51(4) 1 calc R U P A 1
N1 N 0.5766(3) 0.36712(8) 0.39384(7) 0.0300(4) Uani 1 1 d . . . . .
C1 C 0.9743(3) 0.41522(8) 0.27735(8) 0.0260(4) Uani 1 1 d . . . . .
C2 C 0.9920(3) 0.46520(9) 0.23696(8) 0.0275(4) Uani 1 1 d . . . . .
H2A H 0.875814 0.498818 0.235928 0.033 Uiso 1 1 calc R U . . .
C3 C 1.1772(4) 0.46508(9) 0.19926(8) 0.0291(4) Uani 1 1 d . . . . .
C4 C 1.3526(4) 0.41536(9) 0.20013(8) 0.0314(4) Uani 1 1 d . . . . .
H4 H 1.481335 0.416135 0.174305 0.038 Uiso 1 1 calc R U . . .
C5 C 1.3357(3) 0.36642(9) 0.23820(8) 0.0306(4) Uani 1 1 d . . . . .
H5 H 1.453536 0.333207 0.238539 0.037 Uiso 1 1 calc R U . . .
C6 C 1.1456(3) 0.36416(8) 0.27729(8) 0.0275(4) Uani 1 1 d . . . . .
C7 C 1.1200(4) 0.31386(9) 0.31634(8) 0.0305(4) Uani 1 1 d . . . . .
H7 H 1.232576 0.279448 0.316114 0.037 Uiso 1 1 calc R U . . .
C8 C 0.9381(4) 0.31264(9) 0.35481(8) 0.0304(4) Uani 1 1 d . . . . .
C9 C 0.7704(3) 0.36530(9) 0.35726(8) 0.0277(4) Uani 1 1 d . . . . .
C10 C 0.7922(3) 0.41435(9) 0.31825(8) 0.0269(4) Uani 1 1 d . . . . .
H10 H 0.680161 0.448871 0.318961 0.032 Uiso 1 1 calc R U . . .
C11 C 0.9208(4) 0.25533(10) 0.39246(9) 0.0385(5) Uani 1 1 d . . . . .
C12 C 0.5753(4) 0.35160(14) 0.45570(9) 0.0477(6) Uani 1 1 d . . . . .
H12A H 0.726895 0.363614 0.477335 0.057 Uiso 1 1 calc R U . . .
H12B H 0.528248 0.306978 0.463875 0.057 Uiso 1 1 calc R U . . .
C13 C 0.3689(4) 0.39967(11) 0.46061(9) 0.0396(5) Uani 1 1 d D . . . .
H13 H 0.205076 0.378841 0.459309 0.047 Uiso 0.51(4) 1 calc R U P A 1
H13A H 0.210169 0.376543 0.455963 0.047 Uiso 0.49(4) 1 calc R U P A 2
C14 C 0.4369(4) 0.42627(9) 0.40223(8) 0.0334(4) Uani 1 1 d . . . . .
H14A H 0.296467 0.431740 0.374864 0.040 Uiso 1 1 calc R U . . .
H14B H 0.538165 0.465375 0.404555 0.040 Uiso 1 1 calc R U . . .
C15 C 1.0321(5) 0.55966(10) 0.15288(10) 0.0446(5) Uani 1 1 d . . . . .
H15A H 1.071027 0.587668 0.121021 0.067 Uiso 1 1 calc R U . . .
H15B H 1.034532 0.584489 0.188349 0.067 Uiso 1 1 calc R U . . .
H15C H 0.869839 0.541171 0.145831 0.067 Uiso 1 1 calc R U . . .
F4 F 0.5728(3) 0.39587(6) 0.71771(6) 0.0483(3) Uani 1 1 d . . . . .
F5 F 0.2822(2) 0.33936(7) 0.75098(5) 0.0451(3) Uani 1 1 d . . . . .
F6 F 0.6557(3) 0.31287(8) 0.76874(5) 0.0539(4) Uani 1 1 d . . . . .
O3 O -0.0606(5) 0.46882(8) 0.55886(8) 0.0671(7) Uani 1 1 d D . . . .
O4 O 0.6769(3) 0.07254(7) 0.49270(7) 0.0447(4) Uani 1 1 d . . . . .
N2 N 0.1150(3) 0.34222(7) 0.63344(7) 0.0279(3) Uani 1 1 d . . . . .
C16 C -0.0812(4) 0.42201(10) 0.60184(9) 0.0390(5) Uani 1 1 d . . . . .
H16 H -0.235094 0.427680 0.622612 0.047 Uiso 1 1 calc R U . . .
C17 C -0.0502(4) 0.35246(9) 0.58306(8) 0.0304(4) Uani 1 1 d . . . . .
H17A H -0.201903 0.327016 0.583522 0.036 Uiso 1 1 calc R U . . .
H17B H 0.029584 0.347745 0.546180 0.036 Uiso 1 1 calc R U . . .
C18 C 0.1362(4) 0.41217(9) 0.64362(9) 0.0366(5) Uani 1 1 d . . . . .
H18A H 0.289728 0.430997 0.630715 0.044 Uiso 1 1 calc R U . . .
H18B H 0.105141 0.425112 0.683291 0.044 Uiso 1 1 calc R U . . .
C19 C 0.3062(3) 0.29846(8) 0.63129(8) 0.0268(4) Uani 1 1 d . . . . .
C20 C 0.4963(4) 0.29367(9) 0.67526(8) 0.0299(4) Uani 1 1 d . . . . .
C21 C 0.6768(4) 0.24866(10) 0.67099(8) 0.0315(4) Uani 1 1 d . . . . .
H21 H 0.803894 0.247129 0.699665 0.038 Uiso 1 1 calc R U . . .
C22 C 0.6794(3) 0.20471(9) 0.62543(8) 0.0294(4) Uani 1 1 d . . . . .
C23 C 0.3075(3) 0.25477(9) 0.58708(8) 0.0275(4) Uani 1 1 d . . . . .
H23 H 0.181289 0.256827 0.558214 0.033 Uiso 1 1 calc R U . . .
C24 C 0.4878(3) 0.20733(9) 0.58293(8) 0.0280(4) Uani 1 1 d . . . . .
C25 C 0.4827(4) 0.16271(9) 0.53739(9) 0.0316(4) Uani 1 1 d . . . . .
H25 H 0.355024 0.164058 0.508839 0.038 Uiso 1 1 calc R U . . .
C26 C 0.6632(4) 0.11747(9) 0.53473(9) 0.0355(5) Uani 1 1 d . . . . .
C27 C 0.8544(4) 0.11469(10) 0.57709(10) 0.0381(5) Uani 1 1 d . . . . .
H27 H 0.977423 0.083035 0.574787 0.046 Uiso 1 1 calc R U . . .
C28 C 0.8623(4) 0.15718(10) 0.62105(9) 0.0358(5) Uani 1 1 d . . . . .
H28 H 0.991684 0.155068 0.649134 0.043 Uiso 1 1 calc R U . . .
C29 C 0.5016(4) 0.33483(11) 0.72751(9) 0.0382(5) Uani 1 1 d . . . . .
C30 C 0.4785(5) 0.06972(11) 0.45146(10) 0.0465(5) Uani 1 1 d . . . . .
H30A H 0.503764 0.034169 0.425149 0.070 Uiso 1 1 calc R U . . .
H30B H 0.469508 0.109873 0.429978 0.070 Uiso 1 1 calc R U . . .
H30C H 0.326148 0.063183 0.470965 0.070 Uiso 1 1 calc R U . . .
H3 H 0.0899(19) 0.4675(13) 0.5585(11) 0.033(8) Uiso 1 1 d D . . . .
O5 O 0.347(3) 0.4483(8) 0.5039(7) 0.044(2) Uani 0.49(4) 1 d D . P A 2
H5A H 0.295848 0.482314 0.488607 0.065 Uiso 0.49(4) 1 calc DR U P A 2

loop_
_atom_site_aniso_label
_atom_site_aniso_U_11
_atom_site_aniso_U_22
_atom_site_aniso_U_33
_atom_site_aniso_U_23
_atom_site_aniso_U_13
_atom_site_aniso_U_12
F1 0.0577(8) 0.0344(7) 0.0449(7) 0.0060(5) 0.0006(6) -0.0180(6)
F2 0.0673(9) 0.0367(7) 0.0370(7) 0.0115(5) -0.0109(6) -0.0099(6)
F3 0.0681(9) 0.0233(6) 0.0616(9) 0.0081(6) 0.0003(7) 0.0022(6)
O1 0.0491(9) 0.0277(7) 0.0362(7) 0.0034(6) 0.0152(6) 0.0012(6)
O2 0.063(5) 0.044(3) 0.022(2) -0.0029(19) 0.003(2) -0.014(4)
N1 0.0340(8) 0.0301(8) 0.0262(8) 0.0019(6) 0.0039(7) -0.0033(6)
C1 0.0286(9) 0.0232(9) 0.0262(9) -0.0039(7) 0.0017(7) -0.0013(7)
C2 0.0316(9) 0.0225(9) 0.0287(9) -0.0032(7) 0.0041(7) 0.0013(7)
C3 0.0370(10) 0.0236(9) 0.0272(9) -0.0030(7) 0.0057(8) -0.0043(7)
C4 0.0316(10) 0.0300(10) 0.0329(10) -0.0071(8) 0.0070(8) -0.0029(7)
C5 0.0301(9) 0.0265(9) 0.0355(10) -0.0076(7) 0.0028(8) 0.0024(7)
C6 0.0315(9) 0.0220(9) 0.0288(9) -0.0048(7) -0.0002(7) 0.0003(7)
C7 0.0329(10) 0.0231(9) 0.0352(10) -0.0037(7) -0.0025(8) 0.0008(7)
C8 0.0383(10) 0.0228(9) 0.0299(10) 0.0009(7) -0.0029(8) -0.0048(7)
C9 0.0294(9) 0.0273(9) 0.0264(9) -0.0010(7) 0.0010(7) -0.0041(7)
C10 0.0296(9) 0.0244(9) 0.0268(9) -0.0013(7) 0.0021(7) 0.0016(7)
C11 0.0497(12) 0.0264(10) 0.0392(11) 0.0034(8) -0.0028(9) -0.0056(9)
C12 0.0436(12) 0.0697(16) 0.0301(11) 0.0128(10) 0.0064(9) -0.0077(11)
C13 0.0469(12) 0.0439(12) 0.0286(10) -0.0096(9) 0.0114(9) -0.0194(10)
C14 0.0410(11) 0.0272(9) 0.0327(10) -0.0063(8) 0.0113(8) -0.0055(8)
C15 0.0612(14) 0.0305(11) 0.0431(12) 0.0103(9) 0.0141(11) 0.0086(10)
F4 0.0633(8) 0.0385(7) 0.0434(7) -0.0087(5) 0.0052(6) -0.0161(6)
F5 0.0550(8) 0.0513(8) 0.0299(6) -0.0021(5) 0.0126(6) -0.0025(6)
F6 0.0645(9) 0.0654(9) 0.0307(6) -0.0025(6) -0.0097(6) -0.0004(7)
O3 0.134(2) 0.0280(9) 0.0412(9) 0.0091(7) 0.0279(12) 0.0199(11)
O4 0.0507(9) 0.0315(8) 0.0529(9) -0.0055(7) 0.0149(7) 0.0055(7)
N2 0.0346(8) 0.0221(8) 0.0274(8) 0.0014(6) 0.0063(6) -0.0012(6)
C16 0.0573(13) 0.0299(10) 0.0310(10) 0.0071(8) 0.0170(9) 0.0114(9)
C17 0.0352(10) 0.0280(9) 0.0283(9) 0.0052(7) 0.0071(8) 0.0025(8)
C18 0.0512(12) 0.0226(9) 0.0370(11) -0.0024(8) 0.0157(9) -0.0020(8)
C19 0.0312(9) 0.0224(8) 0.0274(9) 0.0036(7) 0.0069(7) -0.0048(7)
C20 0.0351(10) 0.0277(9) 0.0271(9) 0.0045(7) 0.0048(8) -0.0072(7)
C21 0.0309(9) 0.0341(10) 0.0298(9) 0.0101(8) 0.0020(8) -0.0068(8)
C22 0.0291(9) 0.0259(9) 0.0336(10) 0.0098(7) 0.0061(8) -0.0036(7)
C23 0.0302(9) 0.0241(9) 0.0282(9) 0.0037(7) 0.0030(7) -0.0020(7)
C24 0.0303(9) 0.0234(9) 0.0308(9) 0.0053(7) 0.0067(8) -0.0034(7)
C25 0.0349(10) 0.0253(9) 0.0349(10) 0.0028(7) 0.0063(8) -0.0009(7)
C26 0.0390(11) 0.0264(9) 0.0422(11) 0.0021(8) 0.0150(9) 0.0000(8)
C27 0.0326(10) 0.0293(10) 0.0536(13) 0.0104(9) 0.0149(9) 0.0047(8)
C28 0.0304(10) 0.0334(10) 0.0438(11) 0.0136(9) 0.0056(8) -0.0005(8)
C29 0.0464(12) 0.0392(11) 0.0291(10) -0.0002(8) 0.0014(9) -0.0071(9)
C30 0.0581(14) 0.0352(11) 0.0471(13) -0.0096(9) 0.0133(11) 0.0010(10)
O5 0.054(5) 0.044(4) 0.033(4) -0.013(3) 0.014(3) -0.023(3)

loop_
_atom_type_symbol
_atom_type_description
_atom_type_scat_dispersion_real
_atom_type_scat_dispersion_imag
_atom_type_scat_source
C C 0.0181 0.0091 'International Tables Vol C Tables 4.2.6.8 and 6.1.1.4'
H H 0.0000 0.0000 'International Tables Vol C Tables 4.2.6.8 and 6.1.1.4'
F F 0.0727 0.0534 'International Tables Vol C Tables 4.2.6.8 and 6.1.1.4'
N N 0.0311 0.0180 'International Tables Vol C Tables 4.2.6.8 and 6.1.1.4'
O O 0.0492 0.0322 'International Tables Vol C Tables 4.2.6.8 and 6.1.1.4'

loop_
_geom_angle_atom_site_label_1
_geom_angle_atom_site_label_2
_geom_angle_atom_site_label_3
_geom_angle
_geom_angle_site_symmetry_1
_geom_angle_site_symmetry_3
_geom_angle_publ_flag
C3 O1 C15 117.16(15) . . ?
C13 O2 H2 109.5 . . ?
C9 N1 C12 128.88(17) . . ?
C9 N1 C14 121.33(15) . . ?
C14 N1 C12 91.73(16) . . ?
C2 C1 C6 119.33(17) . . ?
C10 C1 C2 122.16(17) . . ?
C10 C1 C6 118.51(17) . . ?
C1 C2 H2A 120.0 . . ?
C3 C2 C1 120.07(17) . . ?
C3 C2 H2A 120.0 . . ?
O1 C3 C2 125.10(17) . . ?
O1 C3 C4 114.04(16) . . ?
C2 C3 C4 120.84(17) . . ?
C3 C4 H4 120.1 . . ?
C5 C4 C3 119.73(17) . . ?
C5 C4 H4 120.1 . . ?
C4 C5 H5 119.4 . . ?
C4 C5 C6 121.28(17) . . ?
C6 C5 H5 119.4 . . ?
C5 C6 C1 118.69(17) . . ?
C7 C6 C1 118.51(17) . . ?
C7 C6 C5 122.79(17) . . ?
C6 C7 H7 118.8 . . ?
C8 C7 C6 122.44(18) . . ?
C8 C7 H7 118.8 . . ?
C7 C8 C9 119.76(17) . . ?
C7 C8 C11 117.93(18) . . ?
C9 C8 C11 122.31(18) . . ?
N1 C9 C8 123.49(17) . . ?
C10 C9 N1 118.34(17) . . ?
C10 C9 C8 117.98(17) . . ?
C1 C10 H10 118.6 . . ?
C9 C10 C1 122.71(17) . . ?
C9 C10 H10 118.6 . . ?
F1 C11 F2 106.13(17) . . ?
F1 C11 F3 106.46(16) . . ?
F1 C11 C8 113.38(18) . . ?
F2 C11 C8 112.96(16) . . ?
F3 C11 F2 104.88(17) . . ?
F3 C11 C8 112.38(18) . . ?
N1 C12 H12A 114.0 . . ?
N1 C12 H12B 114.0 . . ?
N1 C12 C13 87.86(16) . . ?
H12A C12 H12B 111.2 . . ?
C13 C12 H12A 114.0 . . ?
C13 C12 H12B 114.0 . . ?
O2 C13 C12 105.5(9) . . ?
O2 C13 H13 112.5 . . ?
O2 C13 C14 122.8(4) . . ?
C12 C13 H13 112.5 . . ?
C12 C13 H13A 108.7 . . ?
C12 C13 C14 87.89(16) . . ?
C14 C13 H13 112.5 . . ?
C14 C13 H13A 108.7 . . ?
O5 C13 C12 126.9(10) . . ?
O5 C13 H13A 108.7 . . ?
O5 C13 C14 113.5(7) . . ?
N1 C14 C13 87.79(15) . . ?
N1 C14 H14A 114.0 . . ?
N1 C14 H14B 114.0 . . ?
C13 C14 H14A 114.0 . . ?
C13 C14 H14B 114.0 . . ?
H14A C14 H14B 111.2 . . ?
O1 C15 H15A 109.5 . . ?
O1 C15 H15B 109.5 . . ?
O1 C15 H15C 109.5 . . ?
H15A C15 H15B 109.5 . . ?
H15A C15 H15C 109.5 . . ?
H15B C15 H15C 109.5 . . ?
C16 O3 H3 95.4(19) . . ?
C26 O4 C30 116.94(17) . . ?
C17 N2 C18 91.54(14) . . ?
C19 N2 C17 120.38(15) . . ?
C19 N2 C18 126.70(16) . . ?
O3 C16 H16 111.0 . . ?
O3 C16 C17 116.15(17) . . ?
O3 C16 C18 117.8(2) . . ?
C17 C16 H16 111.0 . . ?
C18 C16 H16 111.0 . . ?
C18 C16 C17 87.86(15) . . ?
N2 C17 C16 88.86(15) . . ?
N2 C17 H17A 113.8 . . ?
N2 C17 H17B 113.8 . . ?
C16 C17 H17A 113.8 . . ?
C16 C17 H17B 113.8 . . ?
H17A C17 H17B 111.1 . . ?
N2 C18 C16 88.62(15) . . ?
N2 C18 H18A 113.9 . . ?
N2 C18 H18B 113.9 . . ?
C16 C18 H18A 113.9 . . ?
C16 C18 H18B 113.9 . . ?
H18A C18 H18B 111.1 . . ?
N2 C19 C20 123.00(16) . . ?
C23 C19 N2 119.21(17) . . ?
C23 C19 C20 117.66(17) . . ?
C19 C20 C29 122.31(18) . . ?
C21 C20 C19 120.01(17) . . ?
C21 C20 C29 117.65(18) . . ?
C20 C21 H21 118.9 . . ?
C20 C21 C22 122.14(18) . . ?
C22 C21 H21 118.9 . . ?
C21 C22 C24 118.40(17) . . ?
C21 C22 C28 122.72(18) . . ?
C24 C22 C28 118.86(18) . . ?
C19 C23 H23 118.5 . . ?
C19 C23 C24 122.90(18) . . ?
C24 C23 H23 118.5 . . ?
C23 C24 C22 118.81(17) . . ?
C23 C24 C25 121.59(18) . . ?
C25 C24 C22 119.60(17) . . ?
C24 C25 H25 120.1 . . ?
C26 C25 C24 119.71(19) . . ?
C26 C25 H25 120.1 . . ?
O4 C26 C25 124.6(2) . . ?
O4 C26 C27 114.55(18) . . ?
C25 C26 C27 120.83(19) . . ?
C26 C27 H27 119.9 . . ?
C28 C27 C26 120.24(19) . . ?
C28 C27 H27 119.9 . . ?
C22 C28 H28 119.6 . . ?
C27 C28 C22 120.76(19) . . ?
C27 C28 H28 119.6 . . ?
F4 C29 C20 113.53(16) . . ?
F5 C29 F4 105.73(18) . . ?
F5 C29 C20 112.72(17) . . ?
F6 C29 F4 105.46(17) . . ?
F6 C29 F5 106.21(17) . . ?
F6 C29 C20 112.54(18) . . ?
O4 C30 H30A 109.5 . . ?
O4 C30 H30B 109.5 . . ?
O4 C30 H30C 109.5 . . ?
H30A C30 H30B 109.5 . . ?
H30A C30 H30C 109.5 . . ?
H30B C30 H30C 109.5 . . ?
C13 O5 H5A 109.5 . . ?

loop_
_geom_bond_atom_site_label_1
_geom_bond_atom_site_label_2
_geom_bond_distance
_geom_bond_site_symmetry_2
_geom_bond_publ_flag
F1 C11 1.342(3) . ?
F2 C11 1.362(3) . ?
F3 C11 1.347(3) . ?
O1 C3 1.360(2) . ?
O1 C15 1.429(3) . ?
O2 H2 0.8400 . ?
O2 C13 1.424(8) . ?
N1 C9 1.395(3) . ?
N1 C12 1.486(3) . ?
N1 C14 1.474(3) . ?
C1 C2 1.417(3) . ?
C1 C6 1.424(3) . ?
C1 C10 1.414(3) . ?
C2 H2A 0.9500 . ?
C2 C3 1.375(3) . ?
C3 C4 1.418(3) . ?
C4 H4 0.9500 . ?
C4 C5 1.364(3) . ?
C5 H5 0.9500 . ?
C5 C6 1.418(3) . ?
C6 C7 1.406(3) . ?
C7 H7 0.9500 . ?
C7 C8 1.373(3) . ?
C8 C9 1.440(3) . ?
C8 C11 1.495(3) . ?
C9 C10 1.383(3) . ?
C10 H10 0.9500 . ?
C12 H12A 0.9900 . ?
C12 H12B 0.9900 . ?
C12 C13 1.524(4) . ?
C13 H13 1.0000 . ?
C13 H13A 1.0000 . ?
C13 C14 1.538(3) . ?
C13 O5 1.446(7) . ?
C14 H14A 0.9900 . ?
C14 H14B 0.9900 . ?
C15 H15A 0.9800 . ?
C15 H15B 0.9800 . ?
C15 H15C 0.9800 . ?
F4 C29 1.359(3) . ?
F5 C29 1.349(3) . ?
F6 C29 1.340(3) . ?
O3 C16 1.413(2) . ?
O3 H3 0.828(10) . ?
O4 C26 1.366(3) . ?
O4 C30 1.429(3) . ?
N2 C17 1.476(2) . ?
N2 C18 1.487(2) . ?
N2 C19 1.396(2) . ?
C16 H16 1.0000 . ?
C16 C17 1.533(3) . ?
C16 C18 1.528(3) . ?
C17 H17A 0.9900 . ?
C17 H17B 0.9900 . ?
C18 H18A 0.9900 . ?
C18 H18B 0.9900 . ?
C19 C20 1.441(3) . ?
C19 C23 1.382(3) . ?
C20 C21 1.375(3) . ?
C20 C29 1.497(3) . ?
C21 H21 0.9500 . ?
C21 C22 1.410(3) . ?
C22 C24 1.421(3) . ?
C22 C28 1.421(3) . ?
C23 H23 0.9500 . ?
C23 C24 1.409(3) . ?
C24 C25 1.418(3) . ?
C25 H25 0.9500 . ?
C25 C26 1.375(3) . ?
C26 C27 1.417(3) . ?
C27 H27 0.9500 . ?
C27 C28 1.360(3) . ?
C28 H28 0.9500 . ?
C30 H30A 0.9800 . ?
C30 H30B 0.9800 . ?
C30 H30C 0.9800 . ?
O5 H5A 0.8400 . ?

loop_
_geom_torsion_atom_site_label_1
_geom_torsion_atom_site_label_2
_geom_torsion_atom_site_label_3
_geom_torsion_atom_site_label_4
_geom_torsion
_geom_torsion_site_symmetry_1
_geom_torsion_site_symmetry_2
_geom_torsion_site_symmetry_3
_geom_torsion_site_symmetry_4
_geom_torsion_publ_flag
O1 C3 C4 C5 -177.47(17) . . . . ?
O2 C13 C14 N1 123.3(10) . . . . ?
N1 C9 C10 C1 -176.58(17) . . . . ?
N1 C12 C13 O2 -139.6(4) . . . . ?
N1 C12 C13 C14 -16.02(15) . . . . ?
N1 C12 C13 O5 -134.2(7) . . . . ?
C1 C2 C3 O1 178.30(17) . . . . ?
C1 C2 C3 C4 -0.1(3) . . . . ?
C1 C6 C7 C8 -0.8(3) . . . . ?
C2 C1 C6 C5 2.7(3) . . . . ?
C2 C1 C6 C7 -177.78(16) . . . . ?
C2 C1 C10 C9 178.86(17) . . . . ?
C2 C3 C4 C5 1.1(3) . . . . ?
C3 C4 C5 C6 -0.1(3) . . . . ?
C4 C5 C6 C1 -1.8(3) . . . . ?
C4 C5 C6 C7 178.75(18) . . . . ?
C5 C6 C7 C8 178.71(18) . . . . ?
C6 C1 C2 C3 -1.8(3) . . . . ?
C6 C1 C10 C9 -1.5(3) . . . . ?
C6 C7 C8 C9 -2.1(3) . . . . ?
C6 C7 C8 C11 177.12(17) . . . . ?
C7 C8 C9 N1 178.11(17) . . . . ?
C7 C8 C9 C10 3.1(3) . . . . ?
C7 C8 C11 F1 -130.58(19) . . . . ?
C7 C8 C11 F2 108.6(2) . . . . ?
C7 C8 C11 F3 -9.8(3) . . . . ?
C8 C9 C10 C1 -1.3(3) . . . . ?
C9 N1 C12 C13 150.56(19) . . . . ?
C9 N1 C14 C13 -155.48(17) . . . . ?
C9 C8 C11 F1 48.6(3) . . . . ?
C9 C8 C11 F2 -72.2(2) . . . . ?
C9 C8 C11 F3 169.41(17) . . . . ?
C10 C1 C2 C3 177.82(18) . . . . ?
C10 C1 C6 C5 -176.95(17) . . . . ?
C10 C1 C6 C7 2.6(3) . . . . ?
C11 C8 C9 N1 -1.1(3) . . . . ?
C11 C8 C9 C10 -176.05(17) . . . . ?
C12 N1 C9 C8 46.6(3) . . . . ?
C12 N1 C9 C10 -138.5(2) . . . . ?
C12 N1 C14 C13 -16.58(16) . . . . ?
C12 C13 C14 N1 16.16(16) . . . . ?
C14 N1 C9 C8 168.98(17) . . . . ?
C14 N1 C9 C10 -16.1(3) . . . . ?
C14 N1 C12 C13 16.73(16) . . . . ?
C15 O1 C3 C2 -1.1(3) . . . . ?
C15 O1 C3 C4 177.39(18) . . . . ?
O3 C16 C17 N2 133.3(2) . . . . ?
O3 C16 C18 N2 -131.64(18) . . . . ?
O4 C26 C27 C28 179.53(18) . . . . ?
N2 C19 C20 C21 178.78(16) . . . . ?
N2 C19 C20 C29 1.0(3) . . . . ?
N2 C19 C23 C24 -177.33(16) . . . . ?
C17 N2 C18 C16 13.53(14) . . . . ?
C17 N2 C19 C20 169.62(16) . . . . ?
C17 N2 C19 C23 -14.6(2) . . . . ?
C17 C16 C18 N2 -13.02(14) . . . . ?
C18 N2 C17 C16 -13.49(15) . . . . ?
C18 N2 C19 C20 51.2(3) . . . . ?
C18 N2 C19 C23 -132.98(19) . . . . ?
C18 C16 C17 N2 13.13(14) . . . . ?
C19 N2 C17 C16 -148.63(16) . . . . ?
C19 N2 C18 C16 144.16(18) . . . . ?
C19 C20 C21 C22 -2.2(3) . . . . ?
C19 C20 C29 F4 -75.5(2) . . . . ?
C19 C20 C29 F5 44.7(2) . . . . ?
C19 C20 C29 F6 164.82(17) . . . . ?
C19 C23 C24 C22 -1.1(3) . . . . ?
C19 C23 C24 C25 179.26(17) . . . . ?
C20 C19 C23 C24 -1.3(3) . . . . ?
C20 C21 C22 C24 -0.2(3) . . . . ?
C20 C21 C22 C28 -178.81(17) . . . . ?
C21 C20 C29 F4 106.7(2) . . . . ?
C21 C20 C29 F5 -133.11(18) . . . . ?
C21 C20 C29 F6 -13.0(3) . . . . ?
C21 C22 C24 C23 1.8(3) . . . . ?
C21 C22 C24 C25 -178.48(16) . . . . ?
C21 C22 C28 C27 178.33(18) . . . . ?
C22 C24 C25 C26 -0.1(3) . . . . ?
C23 C19 C20 C21 2.9(3) . . . . ?
C23 C19 C20 C29 -174.88(17) . . . . ?
C23 C24 C25 C26 179.52(17) . . . . ?
C24 C22 C28 C27 -0.2(3) . . . . ?
C24 C25 C26 O4 -179.60(18) . . . . ?
C24 C25 C26 C27 0.2(3) . . . . ?
C25 C26 C27 C28 -0.3(3) . . . . ?
C26 C27 C28 C22 0.3(3) . . . . ?
C28 C22 C24 C23 -179.52(16) . . . . ?
C28 C22 C24 C25 0.2(3) . . . . ?
C29 C20 C21 C22 175.70(17) . . . . ?
C30 O4 C26 C25 -5.2(3) . . . . ?
C30 O4 C26 C27 175.01(18) . . . . ?
O5 C13 C14 N1 145.9(9) . . . . ?
